data_7152293
loop_
_publ_author_name
'Fornalczyk, Michal'
'Singh, Kuldip'
'Stuart, Alison M.'

_publ_section_title
;
 Enantioselective Reformatsky reaction of ethyl iododifluoroacetate with
 ketones.
;
_journal_issue 16
_journal_name_full 'Organic &amp; biomolecular chemistry'
_journal_page_first 3332
_journal_page_last 3342
_journal_paper_doi 10.1039/c2ob25081k
_journal_volume 10
_journal_year 2012
_chemical_formula_moiety 'C15 H20 F2 O3'
_chemical_formula_sum 'C15 H20 F2 O3'
_chemical_formula_weight 286.31
_chemical_name_systematic
;
?
;
_space_group_IT_number 14
_symmetry_cell_setting monoclinic
_symmetry_space_group_name_Hall '-P 2ybc'
_symmetry_space_group_name_H-M 'P 1 21/c 1'
_atom_sites_solution_hydrogens geom
_atom_sites_solution_primary direct
_atom_sites_solution_secondary difmap
_audit_creation_method SHELXL-97
_cell_angle_alpha 90.00
_cell_angle_beta 93.291(9)
_cell_angle_gamma 90.00
_cell_formula_units_Z 4
_cell_length_a 7.953(3)
_cell_length_b 20.190(8)
_cell_length_c 9.179(4)
_cell_measurement_reflns_used 408
_cell_measurement_temperature 150(2)
_cell_measurement_theta_max 23.311
_cell_measurement_theta_min 2.441
_cell_volume 1471.5(10)
_computing_cell_refinement 'Bruker SMART'
_computing_data_collection 'Bruker SMART'
_computing_data_reduction 'Bruker SHELXTL'
_computing_molecular_graphics 'Bruker SHELXTL'
_computing_publication_material 'Bruker SHELXTL'
_computing_structure_refinement 'SHELXL-97 (Sheldrick, 1997)'
_computing_structure_solution 'SHELXS-97 (Sheldrick, 1990)'
_diffrn_ambient_temperature 150(2)
_diffrn_measured_fraction_theta_full 1.000
_diffrn_measured_fraction_theta_max 1.000
_diffrn_measurement_device_type 'Bruker Apex 2000 CCD area detector'
_diffrn_measurement_method 'phi and omega scans'
_diffrn_radiation_monochromator graphite
_diffrn_radiation_source 'fine-focus sealed tube'
_diffrn_radiation_type MoK\a
_diffrn_radiation_wavelength 0.71073
_diffrn_reflns_av_R_equivalents 0.4355
_diffrn_reflns_av_sigmaI/netI 0.3068
_diffrn_reflns_limit_h_max 9
_diffrn_reflns_limit_h_min -9
_diffrn_reflns_limit_k_max 24
_diffrn_reflns_limit_k_min -23
_diffrn_reflns_limit_l_max 10
_diffrn_reflns_limit_l_min -10
_diffrn_reflns_number 10577
_diffrn_reflns_theta_full 25.00
_diffrn_reflns_theta_max 25.00
_diffrn_reflns_theta_min 2.02
_exptl_absorpt_coefficient_mu 0.105
_exptl_absorpt_correction_T_max 0.9948
_exptl_absorpt_correction_T_min 0.9783
_exptl_absorpt_correction_type empirical
_exptl_absorpt_process_details
;
absorption correction based on 922 reflections(SADABS);Rint 0.2165 before
correction and 0.1143 after.
;
_exptl_crystal_colour colourless
_exptl_crystal_density_diffrn 1.292
_exptl_crystal_density_method 'not measured'
_exptl_crystal_description plate
_exptl_crystal_F_000 608
_exptl_crystal_size_max 0.21
_exptl_crystal_size_mid 0.09
_exptl_crystal_size_min 0.05
_refine_diff_density_max 0.364
_refine_diff_density_min -0.299
_refine_diff_density_rms 0.081
_refine_ls_extinction_method none
_refine_ls_goodness_of_fit_ref 0.846
_refine_ls_hydrogen_treatment constr
_refine_ls_matrix_type full
_refine_ls_number_parameters 185
_refine_ls_number_reflns 2591
_refine_ls_number_restraints 0
_refine_ls_restrained_S_all 0.846
_refine_ls_R_factor_all 0.2035
_refine_ls_R_factor_gt 0.0886
_refine_ls_shift/su_max 0.000
_refine_ls_shift/su_mean 0.000
_refine_ls_structure_factor_coef Fsqd
_refine_ls_weighting_details 'calc w=1/[\s^2^(Fo^2^)+(0.0000P)^2^+0.0000P] where P=(Fo^2^+2Fc^2^)/3'
_refine_ls_weighting_scheme calc
_refine_ls_wR_factor_gt 0.1417
_refine_ls_wR_factor_ref 0.1847
_reflns_number_gt 996
_reflns_number_total 2591
_reflns_threshold_expression >2sigma(I)
_cod_data_source_file c2ob25081k.txt
_cod_data_source_block 09048
_cod_depositor_comments
;
The following automatic conversions were performed:

'_symmetry_cell_setting' value 'Monoclinic' changed to 'monoclinic'
according to /home/saulius/struct/CIF-dictionaries/cif_core.dic
dictionary named 'cif_core.dic' version 2.4.1 from 2010-06-29.

Automatic conversion script
Id: cif_fix_values 1715 2011-07-08 13:25:40Z adriana 
;
_cod_original_cell_volume 1471.4(10)
_cod_original_sg_symbol_H-M P2(1)/c
_cod_database_code 7152293

loop_
_symmetry_equiv_pos_as_xyz
'x, y, z'
'-x, y+1/2, -z+1/2'
'-x, -y, -z'
'x, -y-1/2, z-1/2'

loop_
_atom_site_label
_atom_site_type_symbol
_atom_site_fract_x
_atom_site_fract_y
_atom_site_fract_z
_atom_site_U_iso_or_equiv
_atom_site_adp_type
_atom_site_occupancy
_atom_site_symmetry_multiplicity
_atom_site_calc_flag
_atom_site_refinement_flags
F1 F 0.3588(4) 0.42052(14) -0.0694(4) 0.0388(10) Uani 1 1 d .
F2 F 0.1813(4) 0.36309(13) 0.0486(4) 0.0358(10) Uani 1 1 d .
O1 O 0.1069(5) 0.46715(16) 0.2046(5) 0.0328(11) Uani 1 1 d .
O2 O 0.2383(5) 0.52822(17) 0.0435(5) 0.0379(12) Uani 1 1 d .
O3 O 0.5476(5) 0.44930(17) 0.1871(4) 0.0335(11) Uani 1 1 d .
H3 H 0.5979 0.4546 0.1100 0.050 Uiso 1 1 calc R
C1 C 0.1253(8) 0.5569(3) 0.3820(7) 0.0439(19) Uani 1 1 d .
H1A H 0.1514 0.5236 0.4577 0.066 Uiso 1 1 calc R
H1B H 0.0638 0.5937 0.4238 0.066 Uiso 1 1 calc R
H1C H 0.2302 0.5735 0.3444 0.066 Uiso 1 1 calc R
C2 C 0.0187(8) 0.5261(2) 0.2598(7) 0.0384(17) Uani 1 1 d .
H2A H -0.0916 0.5128 0.2952 0.046 Uiso 1 1 calc R
H2B H -0.0016 0.5587 0.1800 0.046 Uiso 1 1 calc R
C3 C 0.2127(7) 0.4763(3) 0.1031(7) 0.0266(15) Uani 1 1 d .
C4 C 0.2978(7) 0.4115(3) 0.0650(7) 0.0282(15) Uani 1 1 d .
C5 C 0.4451(8) 0.3910(2) 0.1745(7) 0.0323(17) Uani 1 1 d .
C6 C 0.5385(7) 0.3329(2) 0.1075(7) 0.0319(16) Uani 1 1 d .
H6A H 0.4545 0.2991 0.0746 0.038 Uiso 1 1 calc R
H6B H 0.5929 0.3492 0.0199 0.038 Uiso 1 1 calc R
C7 C 0.6726(7) 0.2996(3) 0.2085(7) 0.0366(17) Uani 1 1 d .
H7 H 0.6155 0.2829 0.2955 0.044 Uiso 1 1 calc R
C8 C 0.7444(8) 0.2396(3) 0.1314(8) 0.058(2) Uani 1 1 d .
H8A H 0.8120 0.2547 0.0518 0.086 Uiso 1 1 calc R
H8B H 0.6518 0.2118 0.0916 0.086 Uiso 1 1 calc R
H8C H 0.8155 0.2139 0.2013 0.086 Uiso 1 1 calc R
C9 C 0.8116(8) 0.3451(3) 0.2631(8) 0.052(2) Uani 1 1 d .
H9A H 0.8704 0.3624 0.1801 0.079 Uiso 1 1 calc R
H9B H 0.8913 0.3206 0.3282 0.079 Uiso 1 1 calc R
H9C H 0.7640 0.3820 0.3165 0.079 Uiso 1 1 calc R
C10 C 0.3841(7) 0.3759(2) 0.3240(7) 0.0267(15) Uani 1 1 d .
C11 C 0.4312(7) 0.4148(2) 0.4417(6) 0.0249(15) Uani 1 1 d .
H11 H 0.5010 0.4522 0.4280 0.030 Uiso 1 1 calc R
C12 C 0.3805(8) 0.4013(2) 0.5780(8) 0.0382(18) Uani 1 1 d .
H12 H 0.4149 0.4293 0.6574 0.046 Uiso 1 1 calc R
C13 C 0.2778(7) 0.3462(2) 0.6016(7) 0.0336(16) Uani 1 1 d .
H13 H 0.2411 0.3366 0.6959 0.040 Uiso 1 1 calc R
C14 C 0.2315(7) 0.3062(3) 0.4829(7) 0.0327(16) Uani 1 1 d .
H14 H 0.1624 0.2685 0.4959 0.039 Uiso 1 1 calc R
C15 C 0.2851(7) 0.3207(2) 0.3465(7) 0.0323(17) Uani 1 1 d .
H15 H 0.2537 0.2926 0.2666 0.039 Uiso 1 1 calc R

loop_
_atom_site_aniso_label
_atom_site_aniso_U_11
_atom_site_aniso_U_22
_atom_site_aniso_U_33
_atom_site_aniso_U_23
_atom_site_aniso_U_13
_atom_site_aniso_U_12
F1 0.053(3) 0.0275(19) 0.036(2) -0.0013(17) 0.003(2) 0.0063(16)
F2 0.042(2) 0.0118(16) 0.052(2) -0.0045(16) -0.0108(19) -0.0023(15)
O1 0.031(3) 0.014(2) 0.053(3) -0.004(2) 0.000(2) 0.0011(18)
O2 0.050(3) 0.017(2) 0.048(3) 0.012(2) 0.007(2) 0.0035(19)
O3 0.038(3) 0.016(2) 0.046(3) -0.006(2) -0.002(2) -0.0081(18)
C1 0.045(5) 0.031(3) 0.056(5) -0.014(3) -0.002(4) 0.006(3)
C2 0.041(4) 0.021(3) 0.052(5) -0.002(3) -0.001(4) 0.007(3)
C3 0.018(3) 0.019(3) 0.042(4) -0.007(3) -0.004(3) 0.002(3)
C4 0.032(4) 0.016(3) 0.038(4) -0.007(3) 0.010(3) -0.001(3)
C5 0.039(4) 0.012(3) 0.045(4) -0.002(3) -0.008(4) -0.004(3)
C6 0.034(4) 0.016(3) 0.047(4) -0.007(3) 0.000(3) -0.006(3)
C7 0.038(4) 0.021(3) 0.051(5) 0.004(3) 0.000(3) 0.006(3)
C8 0.062(6) 0.029(4) 0.079(6) -0.015(4) -0.016(5) 0.024(3)
C9 0.047(5) 0.039(4) 0.069(6) 0.000(4) -0.016(4) -0.005(3)
C10 0.030(4) 0.012(3) 0.038(4) 0.001(3) 0.000(3) 0.010(2)
C11 0.031(4) 0.015(3) 0.029(4) 0.000(3) 0.000(3) -0.004(3)
C12 0.052(5) 0.013(3) 0.049(5) -0.002(3) -0.007(4) -0.004(3)
C13 0.040(4) 0.022(3) 0.040(4) 0.010(3) 0.010(3) 0.007(3)
C14 0.035(4) 0.017(3) 0.046(5) 0.005(3) -0.001(3) 0.003(3)
C15 0.040(4) 0.012(3) 0.043(4) -0.003(3) -0.010(3) 0.001(3)

loop_
_atom_type_symbol
_atom_type_description
_atom_type_scat_dispersion_real
_atom_type_scat_dispersion_imag
_atom_type_scat_source
C C 0.0033 0.0016 'International Tables Vol C Tables 4.2.6.8 and 6.1.1.4'
H H 0.0000 0.0000 'International Tables Vol C Tables 4.2.6.8 and 6.1.1.4'
O O 0.0106 0.0060 'International Tables Vol C Tables 4.2.6.8 and 6.1.1.4'
F F 0.0171 0.0103 'International Tables Vol C Tables 4.2.6.8 and 6.1.1.4'

loop_
_geom_angle_atom_site_label_1
_geom_angle_atom_site_label_2
_geom_angle_atom_site_label_3
_geom_angle
C3 O1 C2 117.9(4)
C5 O3 H3 109.5
C2 C1 H1A 109.5
C2 C1 H1B 109.5
H1A C1 H1B 109.5
C2 C1 H1C 109.5
H1A C1 H1C 109.5
H1B C1 H1C 109.5
O1 C2 C1 109.2(5)
O1 C2 H2A 109.8
C1 C2 H2A 109.8
O1 C2 H2B 109.8
C1 C2 H2B 109.8
H2A C2 H2B 108.3
O2 C3 O1 125.4(5)
O2 C3 C4 123.7(6)
O1 C3 C4 110.9(5)
F2 C4 F1 105.8(5)
F2 C4 C3 109.7(5)
F1 C4 C3 106.2(5)
F2 C4 C5 111.5(4)
F1 C4 C5 109.0(5)
C3 C4 C5 114.1(5)
O3 C5 C10 107.7(5)
O3 C5 C6 111.9(5)
C10 C5 C6 113.4(5)
O3 C5 C4 103.8(4)
C10 C5 C4 111.8(5)
C6 C5 C4 107.9(5)
C7 C6 C5 115.4(5)
C7 C6 H6A 108.4
C5 C6 H6A 108.4
C7 C6 H6B 108.4
C5 C6 H6B 108.4
H6A C6 H6B 107.5
C9 C7 C6 114.1(5)
C9 C7 C8 110.5(5)
C6 C7 C8 109.5(5)
C9 C7 H7 107.5
C6 C7 H7 107.5
C8 C7 H7 107.5
C7 C8 H8A 109.5
C7 C8 H8B 109.5
H8A C8 H8B 109.5
C7 C8 H8C 109.5
H8A C8 H8C 109.5
H8B C8 H8C 109.5
C7 C9 H9A 109.5
C7 C9 H9B 109.5
H9A C9 H9B 109.5
C7 C9 H9C 109.5
H9A C9 H9C 109.5
H9B C9 H9C 109.5
C11 C10 C15 118.4(6)
C11 C10 C5 120.8(5)
C15 C10 C5 120.8(5)
C12 C11 C10 121.8(5)
C12 C11 H11 119.1
C10 C11 H11 119.1
C11 C12 C13 120.3(6)
C11 C12 H12 119.8
C13 C12 H12 119.8
C14 C13 C12 118.1(6)
C14 C13 H13 120.9
C12 C13 H13 120.9
C15 C14 C13 120.4(5)
C15 C14 H14 119.8
C13 C14 H14 119.8
C14 C15 C10 121.0(6)
C14 C15 H15 119.5
C10 C15 H15 119.5

loop_
_geom_bond_atom_site_label_1
_geom_bond_atom_site_label_2
_geom_bond_distance
F1 C4 1.364(7)
F2 C4 1.349(6)
O1 C3 1.304(7)
O1 C2 1.486(6)
O2 C3 1.205(6)
O3 C5 1.432(6)
O3 H3 0.8400
C1 C2 1.502(7)
C1 H1A 0.9800
C1 H1B 0.9800
C1 H1C 0.9800
C2 H2A 0.9900
C2 H2B 0.9900
C3 C4 1.522(7)
C4 C5 1.555(7)
C5 C10 1.512(8)
C5 C6 1.536(7)
C6 C7 1.528(7)
C6 H6A 0.9900
C6 H6B 0.9900
C7 C9 1.501(7)
C7 C8 1.531(8)
C7 H7 1.0000
C8 H8A 0.9800
C8 H8B 0.9800
C8 H8C 0.9800
C9 H9A 0.9800
C9 H9B 0.9800
C9 H9C 0.9800
C10 C11 1.371(7)
C10 C15 1.387(7)
C11 C12 1.364(8)
C11 H11 0.9500
C12 C13 1.404(7)
C12 H12 0.9500
C13 C14 1.389(7)
C13 H13 0.9500
C14 C15 1.378(8)
C14 H14 0.9500
C15 H15 0.9500

loop_
_geom_hbond_atom_site_label_D
_geom_hbond_atom_site_label_H
_geom_hbond_atom_site_label_A
_geom_hbond_distance_DH
_geom_hbond_distance_HA
_geom_hbond_distance_DA
_geom_hbond_angle_DHA
_geom_hbond_site_symmetry_A
O3 H3 O2 0.84 2.00 2.829(6) 167.3 3_665

loop_
_geom_torsion_atom_site_label_1
_geom_torsion_atom_site_label_2
_geom_torsion_atom_site_label_3
_geom_torsion_atom_site_label_4
_geom_torsion
C3 O1 C2 C1 -87.4(6)
C2 O1 C3 O2 -4.6(8)
C2 O1 C3 C4 177.2(4)
O2 C3 C4 F2 -132.1(5)
O1 C3 C4 F2 46.2(6)
O2 C3 C4 F1 -18.2(7)
O1 C3 C4 F1 160.1(4)
O2 C3 C4 C5 101.9(7)
O1 C3 C4 C5 -79.8(6)
F2 C4 C5 O3 -175.5(5)
F1 C4 C5 O3 68.0(5)
C3 C4 C5 O3 -50.6(7)
F2 C4 C5 C10 -59.8(6)
F1 C4 C5 C10 -176.3(4)
C3 C4 C5 C10 65.2(6)
F2 C4 C5 C6 65.5(6)
F1 C4 C5 C6 -51.0(6)
C3 C4 C5 C6 -169.5(5)
O3 C5 C6 C7 74.6(7)
C10 C5 C6 C7 -47.4(7)
C4 C5 C6 C7 -171.8(5)
C5 C6 C7 C9 -60.0(8)
C5 C6 C7 C8 175.5(5)
O3 C5 C10 C11 -1.0(7)
C6 C5 C10 C11 123.4(5)
C4 C5 C10 C11 -114.3(6)
O3 C5 C10 C15 -178.3(5)
C6 C5 C10 C15 -53.9(7)
C4 C5 C10 C15 68.4(6)
C15 C10 C11 C12 -1.3(9)
C5 C10 C11 C12 -178.6(5)
C10 C11 C12 C13 0.2(9)
C11 C12 C13 C14 0.6(9)
C12 C13 C14 C15 -0.2(8)
C13 C14 C15 C10 -0.8(9)
C11 C10 C15 C14 1.6(8)
C5 C10 C15 C14 178.9(5)
